data_1526730
loop_
_publ_author_name
'Kosterina, E.V.'
'Rybakov, V.B.'
'Troyanov, S.I.'
'Kemnitz, E.'

_publ_section_title
;
 Crystal structure of two modifications of sodium hydrogen phosphate Na H5
 (P O4)2
;
_journal_name_full Kristallografiya
_journal_page_first 620
_journal_page_last 624
_journal_volume 45
_journal_year 2000
_chemical_formula_sum 'H5 Na O8 P2'
_chemical_name_systematic 'Na (H2 P O4) (H3 P O4)'
_space_group_IT_number 14
_symmetry_space_group_name_Hall '-P 2ybc'
_symmetry_space_group_name_H-M 'P 1 21/c 1'
_cell_angle_alpha 90
_cell_angle_beta 90.5
_cell_angle_gamma 90
_cell_formula_units_Z 4
_cell_length_a 8.484
_cell_length_b 7.842
_cell_length_c 10.353
_cell_volume 688.775
_citation_journal_id_ASTM KRISAJ
_cod_data_source_file Kosterina_KRISAJ_2000_174.cif
_cod_data_source_block H5Na1O8P2
_cod_original_cell_volume 688.7747
_cod_original_formula_sum 'H5 Na1 O8 P2'
_cod_database_code 1526730

loop_
_symmetry_equiv_pos_as_xyz
x,y,z
-x,y+1/2,-z+1/2
-x,-y,-z
x,-y-1/2,z-1/2

loop_
_atom_site_label
_atom_site_type_symbol
_atom_site_fract_x
_atom_site_fract_y
_atom_site_fract_z
_atom_site_occupancy
_atom_site_U_iso_or_equiv
O3 O-2 0.3853 0.843 0.6096 1 0.0
O8 O-2 0.0016 0.7145 0.0756 1 0.0
O6 O-2 0.1504 0.8965 0.9396 1 0.0
H1 H+1 0.426 0.849 0.548 1 0.0
O4 O-2 0.5369 -0.0478 0.8012 1 0.0
H5 H+1 -0.023 0.635 0.087 1 0.0
O2 O-2 0.2607 0.0556 0.755 1 0.0
Na1 Na+1 0.221 0.5869 0.6633 1 0.0
P2 P+5 0.0388 0.7416 0.9299 1 0.0
H3 H+1 0.173 0.947 0.868 1 0.0
O5 O-2 0.1047 0.5869 0.8656 1 0.0
O1 O-2 0.4879 0.1474 0.6162 1 0.0
H4 H+1 0.845 0.721 0.818 1 0.0
H2 H+1 0.526 0.869 0.832 1 0.0
O7 O-2 0.8863 0.8046 0.858 1 0.0
P1 P+5 0.4158 0.0056 0.6939 1 0.0
